data_1514881
loop_
_publ_author_name
'Unold, J\"org'
'Wang, Dongren'
'Frey, Wolfgang'
'Buchmeiser, Michael R.'

_publ_section_title
;
 Stereo- and regioselective cyclopolymerization of chiral 1,7-octadiynes
;
_journal_issue 15
_journal_name_full 'Polymer Chemistry'
_journal_page_first 4219
_journal_paper_doi 10.1039/c3py00567d
_journal_volume 4
_journal_year 2013
_chemical_absolute_configuration syn
_chemical_formula_moiety 'C10 H14 O2'
_chemical_formula_sum 'C10 H14 O2'
_chemical_formula_weight 166.21
_chemical_name_systematic
;
?
;
_space_group_IT_number 9
_symmetry_cell_setting monoclinic
_symmetry_space_group_name_Hall 'C -2yc'
_symmetry_space_group_name_H-M 'C 1 c 1'
_atom_sites_solution_hydrogens geom
_atom_sites_solution_primary direct
_atom_sites_solution_secondary difmap
_audit_creation_method SHELXL-97
_cell_angle_alpha 90.00
_cell_angle_beta 101.707(6)
_cell_angle_gamma 90.00
_cell_formula_units_Z 8
_cell_length_a 14.8047(19)
_cell_length_b 24.843(3)
_cell_length_c 5.0851(7)
_cell_measurement_reflns_used 1804
_cell_measurement_temperature 100(2)
_cell_measurement_theta_max 30.67
_cell_measurement_theta_min 1.63
_cell_volume 1831.4(4)
_computing_cell_refinement 'APEX II'
_computing_data_collection 'APEX II'
_computing_data_reduction 'APEX II'
_computing_molecular_graphics 'XP '
_computing_structure_refinement 'SHELXL-97 (Sheldrick, 1997)'
_computing_structure_solution 'SHELXS-97 (Sheldrick, 1990)'
_diffrn_ambient_temperature 100(2)
_diffrn_measured_fraction_theta_full 0.995
_diffrn_measured_fraction_theta_max 0.995
_diffrn_measurement_device_type 'Bruker Kappa'
_diffrn_measurement_method 'Omega + Phi Scans'
_diffrn_radiation_monochromator Triumph
_diffrn_radiation_source 'fine-focus sealed tube'
_diffrn_radiation_type MoK\a
_diffrn_radiation_wavelength 0.71073
_diffrn_reflns_av_R_equivalents 0.0223
_diffrn_reflns_av_sigmaI/netI 0.0260
_diffrn_reflns_limit_h_max 21
_diffrn_reflns_limit_h_min -20
_diffrn_reflns_limit_k_max 35
_diffrn_reflns_limit_k_min -35
_diffrn_reflns_limit_l_max 3
_diffrn_reflns_limit_l_min -7
_diffrn_reflns_number 10773
_diffrn_reflns_theta_full 30.67
_diffrn_reflns_theta_max 30.67
_diffrn_reflns_theta_min 1.63
_diffrn_standards_decay_% 0
_diffrn_standards_interval_count 0
_diffrn_standards_number 0
_exptl_absorpt_coefficient_mu 0.082
_exptl_absorpt_correction_T_max 0.9749
_exptl_absorpt_correction_T_min 0.9430
_exptl_absorpt_correction_type multi-scan
_exptl_absorpt_process_details 'Blessing, 1995'
_exptl_crystal_colour colourless
_exptl_crystal_density_diffrn 1.206
_exptl_crystal_density_method 'not measured'
_exptl_crystal_description block
_exptl_crystal_F_000 720
_exptl_crystal_size_max 0.72
_exptl_crystal_size_mid 0.38
_exptl_crystal_size_min 0.31
_refine_diff_density_max 0.225
_refine_diff_density_min -0.328
_refine_diff_density_rms 0.083
_refine_ls_abs_structure_details 'Flack H D (1983), Acta Cryst. A39, 876-881'
_refine_ls_abs_structure_Flack 3(3)
_refine_ls_extinction_method none
_refine_ls_goodness_of_fit_ref 1.033
_refine_ls_hydrogen_treatment constr
_refine_ls_matrix_type full
_refine_ls_number_parameters 221
_refine_ls_number_reflns 3955
_refine_ls_number_restraints 2
_refine_ls_restrained_S_all 1.033
_refine_ls_R_factor_all 0.0707
_refine_ls_R_factor_gt 0.0416
_refine_ls_shift/su_max 0.004
_refine_ls_shift/su_mean 0.001
_refine_ls_structure_factor_coef Fsqd
_refine_ls_weighting_details 'calc w=1/[\s^2^(Fo^2^)+(0.0510P)^2^+0.8175P] where P=(Fo^2^+2Fc^2^)/3'
_refine_ls_weighting_scheme calc
_refine_ls_wR_factor_gt 0.1120
_refine_ls_wR_factor_ref 0.1171
_reflns_number_gt 1804
_reflns_number_total 3955
_reflns_threshold_expression >2sigma(I)
_cod_data_source_file c3py00567d.txt
_cod_data_source_block buch18
_cod_original_sg_symbol_H-M 'C c'
_cod_database_code 1514881

loop_
_symmetry_equiv_pos_as_xyz
'x, y, z'
'x, -y, z+1/2'
'x+1/2, y+1/2, z'
'x+1/2, -y+1/2, z+1/2'

loop_
_atom_site_label
_atom_site_type_symbol
_atom_site_fract_x
_atom_site_fract_y
_atom_site_fract_z
_atom_site_U_iso_or_equiv
_atom_site_adp_type
_atom_site_occupancy
_atom_site_symmetry_multiplicity
_atom_site_calc_flag
_atom_site_refinement_flags
O1A O 0.22813(13) 0.27314(8) 0.9015(4) 0.0156(5) Uani 1 1 d .
H1A H 0.2447 0.2604 1.0569 0.023 Uiso 1 1 calc R
C1A C 0.16481(17) 0.35226(11) 0.6642(5) 0.0119(6) Uani 1 1 d .
H1A1 H 0.1468 0.3291 0.5013 0.014 Uiso 1 1 calc R
O2A O 0.02947(15) 0.47669(9) 0.4038(4) 0.0165(6) Uani 1 1 d .
H2A H 0.0305 0.4971 0.2729 0.025 Uiso 1 1 calc R
C2A C 0.09169(19) 0.39725(13) 0.6455(5) 0.0112(6) Uani 1 1 d .
H2A1 H 0.1091 0.4203 0.8092 0.013 Uiso 1 1 calc R
C3A C 0.1659(2) 0.31708(11) 0.9070(6) 0.0156(7) Uani 1 1 d .
H3A1 H 0.1860 0.3384 1.0732 0.019 Uiso 1 1 calc R
H3A2 H 0.1031 0.3032 0.9052 0.019 Uiso 1 1 calc R
C4A C 0.0919(2) 0.43295(13) 0.4001(6) 0.0139(7) Uani 1 1 d .
H4A1 H 0.1549 0.4469 0.4049 0.017 Uiso 1 1 calc R
H4A2 H 0.0726 0.4117 0.2334 0.017 Uiso 1 1 calc R
C5A C 0.26280(19) 0.37376(11) 0.6678(6) 0.0153(7) Uani 1 1 d .
H5A1 H 0.3070 0.3434 0.7014 0.018 Uiso 1 1 calc R
H5A2 H 0.2649 0.3889 0.4890 0.018 Uiso 1 1 calc R
C6A C 0.29191(19) 0.41552(12) 0.8736(6) 0.0174(7) Uani 1 1 d .
C7A C 0.3142(2) 0.44851(13) 1.0419(7) 0.0246(8) Uani 1 1 d .
H7A H 0.3321 0.4750 1.1771 0.029 Uiso 1 1 calc R
C8A C -0.0064(2) 0.37579(12) 0.6367(6) 0.0142(7) Uani 1 1 d .
H8A1 H -0.0093 0.3602 0.8140 0.017 Uiso 1 1 calc R
H8A2 H -0.0503 0.4063 0.6039 0.017 Uiso 1 1 calc R
C9A C -0.0351(2) 0.33508(13) 0.4304(7) 0.0167(8) Uani 1 1 d .
C10A C -0.0580(3) 0.30145(15) 0.2627(8) 0.0244(9) Uani 1 1 d .
H10A H -0.0764 0.2747 0.1292 0.029 Uiso 1 1 calc R
O1B O 0.22820(16) 0.22686(9) 0.4015(4) 0.0158(6) Uani 1 1 d .
H1B H 0.2436 0.2400 0.5562 0.024 Uiso 1 1 calc R
C1B C 0.1644(2) 0.14758(14) 0.1636(6) 0.0121(7) Uani 1 1 d .
H1B1 H 0.1461 0.1707 0.0004 0.015 Uiso 1 1 calc R
O2B O 0.02939(16) 0.02330(9) -0.0964(5) 0.0171(6) Uani 1 1 d .
H2B H 0.0318 0.0022 -0.2241 0.026 Uiso 1 1 calc R
C2B C 0.0928(2) 0.10224(15) 0.1447(6) 0.0121(7) Uani 1 1 d .
H2B1 H 0.1105 0.0792 0.3081 0.015 Uiso 1 1 calc R
C3B C 0.1660(2) 0.18283(14) 0.4066(7) 0.0152(8) Uani 1 1 d .
H3B1 H 0.1033 0.1967 0.4056 0.018 Uiso 1 1 calc R
H3B2 H 0.1863 0.1615 0.5726 0.018 Uiso 1 1 calc R
C4B C 0.0921(2) 0.06705(13) -0.1001(6) 0.0139(7) Uani 1 1 d .
H4B1 H 0.0725 0.0885 -0.2660 0.017 Uiso 1 1 calc R
H4B2 H 0.1549 0.0530 -0.0972 0.017 Uiso 1 1 calc R
C5B C 0.2628(2) 0.12631(13) 0.1677(6) 0.0152(8) Uani 1 1 d .
H5B1 H 0.2651 0.1112 -0.0109 0.018 Uiso 1 1 calc R
H5B2 H 0.3068 0.1568 0.2014 0.018 Uiso 1 1 calc R
C6B C 0.2920(2) 0.08461(15) 0.3740(7) 0.0179(8) Uani 1 1 d .
C7B C 0.3141(3) 0.05128(15) 0.5413(9) 0.0248(9) Uani 1 1 d .
H7B H 0.3318 0.0246 0.6754 0.030 Uiso 1 1 calc R
C8B C -0.0061(2) 0.12416(13) 0.1365(7) 0.0148(8) Uani 1 1 d .
H8B1 H -0.0502 0.0938 0.1045 0.018 Uiso 1 1 calc R
H8B2 H -0.0087 0.1398 0.3139 0.018 Uiso 1 1 calc R
C9B C -0.0349(2) 0.16478(15) -0.0695(8) 0.0173(8) Uani 1 1 d .
C10B C -0.0582(3) 0.19856(16) -0.2372(8) 0.0253(9) Uani 1 1 d .
H10B H -0.0766 0.2254 -0.3705 0.030 Uiso 1 1 calc R

loop_
_atom_site_aniso_label
_atom_site_aniso_U_11
_atom_site_aniso_U_22
_atom_site_aniso_U_33
_atom_site_aniso_U_23
_atom_site_aniso_U_13
_atom_site_aniso_U_12
O1A 0.0191(10) 0.0138(9) 0.0132(10) 0.0016(7) 0.0016(8) 0.0037(8)
C1A 0.0096(11) 0.0114(12) 0.0153(12) -0.0014(9) 0.0037(10) 0.0014(9)
O2A 0.0224(12) 0.0126(11) 0.0149(12) 0.0016(8) 0.0044(10) 0.0037(9)
C2A 0.0196(14) 0.0104(13) 0.0043(10) 0.0043(9) 0.0041(11) 0.0028(10)
C3A 0.0175(13) 0.0139(13) 0.0167(14) 0.0021(11) 0.0063(12) -0.0001(10)
C4A 0.0170(15) 0.0148(14) 0.0109(13) 0.0021(11) 0.0050(12) 0.0021(12)
C5A 0.0144(12) 0.0176(13) 0.0154(13) 0.0002(10) 0.0063(11) 0.0008(10)
C6A 0.0148(12) 0.0191(14) 0.0172(14) 0.0034(11) 0.0007(11) -0.0034(11)
C7A 0.0265(15) 0.0211(15) 0.0244(17) 0.0011(13) 0.0011(14) -0.0089(13)
C8A 0.0106(13) 0.0151(15) 0.0176(15) 0.0017(12) 0.0041(13) -0.0014(11)
C9A 0.0138(15) 0.0159(15) 0.0202(17) 0.0041(12) 0.0030(14) -0.0006(12)
C10A 0.0238(17) 0.0282(19) 0.0197(18) -0.0009(15) 0.0006(15) -0.0072(16)
O1B 0.0198(12) 0.0139(12) 0.0131(11) -0.0014(9) 0.0020(10) -0.0036(10)
C1B 0.0112(15) 0.0128(15) 0.0128(14) 0.0006(11) 0.0032(13) 0.0018(12)
O2B 0.0225(13) 0.0126(12) 0.0162(13) -0.0021(9) 0.0041(11) -0.0041(10)
C2B 0.0098(13) 0.0170(16) 0.0101(12) 0.0024(11) 0.0032(12) 0.0048(11)
C3B 0.0157(16) 0.0151(16) 0.0157(16) -0.0010(13) 0.0050(14) -0.0009(13)
C4B 0.0166(15) 0.0138(15) 0.0125(14) -0.0033(12) 0.0055(13) -0.0039(13)
C5B 0.0144(16) 0.0170(17) 0.0154(15) 0.0005(13) 0.0061(14) -0.0006(13)
C6B 0.0154(16) 0.0184(17) 0.0192(17) -0.0034(14) 0.0021(14) 0.0025(14)
C7B 0.0278(18) 0.0184(18) 0.028(2) 0.0001(16) 0.0043(17) 0.0073(16)
C8B 0.0124(15) 0.0154(16) 0.0169(16) -0.0016(13) 0.0039(14) 0.0008(12)
C9B 0.0132(16) 0.0176(17) 0.0209(18) -0.0048(13) 0.0032(15) 0.0014(13)
C10B 0.0242(18) 0.030(2) 0.0191(19) 0.0006(16) -0.0012(16) 0.0079(17)

loop_
_atom_type_symbol
_atom_type_description
_atom_type_scat_dispersion_real
_atom_type_scat_dispersion_imag
_atom_type_scat_source
C C 0.0033 0.0016 'International Tables Vol C Tables 4.2.6.8 and 6.1.1.4'
H H 0.0000 0.0000 'International Tables Vol C Tables 4.2.6.8 and 6.1.1.4'
O O 0.0106 0.0060 'International Tables Vol C Tables 4.2.6.8 and 6.1.1.4'

loop_
_geom_angle_atom_site_label_1
_geom_angle_atom_site_label_2
_geom_angle_atom_site_label_3
_geom_angle
C3A O1A H1A 109.5
C3A C1A C5A 109.7(2)
C3A C1A C2A 111.1(2)
C5A C1A C2A 113.3(2)
C3A C1A H1A1 107.5
C5A C1A H1A1 107.5
C2A C1A H1A1 107.5
C4A O2A H2A 109.5
C4A C2A C8A 109.6(2)
C4A C2A C1A 110.6(2)
C8A C2A C1A 113.4(2)
C4A C2A H2A1 107.7
C8A C2A H2A1 107.7
C1A C2A H2A1 107.7
O1A C3A C1A 109.0(2)
O1A C3A H3A1 109.9
C1A C3A H3A1 109.9
O1A C3A H3A2 109.9
C1A C3A H3A2 109.9
H3A1 C3A H3A2 108.3
O2A C4A C2A 108.7(2)
O2A C4A H4A1 109.9
C2A C4A H4A1 109.9
O2A C4A H4A2 109.9
C2A C4A H4A2 109.9
H4A1 C4A H4A2 108.3
C6A C5A C1A 113.0(2)
C6A C5A H5A1 109.0
C1A C5A H5A1 109.0
C6A C5A H5A2 109.0
C1A C5A H5A2 109.0
H5A1 C5A H5A2 107.8
C7A C6A C5A 178.7(4)
C6A C7A H7A 180.0
C9A C8A C2A 113.4(3)
C9A C8A H8A1 108.9
C2A C8A H8A1 108.9
C9A C8A H8A2 108.9
C2A C8A H8A2 108.9
H8A1 C8A H8A2 107.7
C10A C9A C8A 179.5(4)
C9A C10A H10A 180.0
C3B O1B H1B 109.5
C3B C1B C2B 111.9(2)
C3B C1B C5B 109.2(3)
C2B C1B C5B 112.7(2)
C3B C1B H1B1 107.6
C2B C1B H1B1 107.6
C5B C1B H1B1 107.6
C4B O2B H2B 109.5
C4B C2B C1B 111.3(2)
C4B C2B C8B 109.3(3)
C1B C2B C8B 112.3(2)
C4B C2B H2B1 108.0
C1B C2B H2B1 108.0
C8B C2B H2B1 108.0
O1B C3B C1B 109.3(3)
O1B C3B H3B1 109.8
C1B C3B H3B1 109.8
O1B C3B H3B2 109.8
C1B C3B H3B2 109.8
H3B1 C3B H3B2 108.3
O2B C4B C2B 108.8(3)
O2B C4B H4B1 109.9
C2B C4B H4B1 109.9
O2B C4B H4B2 109.9
C2B C4B H4B2 109.9
H4B1 C4B H4B2 108.3
C6B C5B C1B 112.9(3)
C6B C5B H5B1 109.0
C1B C5B H5B1 109.0
C6B C5B H5B2 109.0
C1B C5B H5B2 109.0
H5B1 C5B H5B2 107.8
C7B C6B C5B 178.8(4)
C6B C7B H7B 180.0
C9B C8B C2B 113.5(3)
C9B C8B H8B1 108.9
C2B C8B H8B1 108.9
C9B C8B H8B2 108.9
C2B C8B H8B2 108.9
H8B1 C8B H8B2 107.7
C10B C9B C8B 179.3(4)
C9B C10B H10B 180.0

loop_
_geom_bond_atom_site_label_1
_geom_bond_atom_site_label_2
_geom_bond_distance
O1A C3A 1.432(3)
O1A H1A 0.8400
C1A C3A 1.510(4)
C1A C5A 1.543(4)
C1A C2A 1.545(3)
C1A H1A1 1.0000
O2A C4A 1.429(4)
O2A H2A 0.8400
C2A C4A 1.532(4)
C2A C8A 1.539(4)
C2A H2A1 1.0000
C3A H3A1 0.9900
C3A H3A2 0.9900
C4A H4A1 0.9900
C4A H4A2 0.9900
C5A C6A 1.475(4)
C5A H5A1 0.9900
C5A H5A2 0.9900
C6A C7A 1.183(5)
C7A H7A 0.9500
C8A C9A 1.457(5)
C8A H8A1 0.9900
C8A H8A2 0.9900
C9A C10A 1.193(5)
C10A H10A 0.9500
O1B C3B 1.433(4)
O1B H1B 0.8400
C1B C3B 1.511(5)
C1B C2B 1.536(4)
C1B C5B 1.546(5)
C1B H1B1 1.0000
O2B C4B 1.432(4)
O2B H2B 0.8400
C2B C4B 1.519(5)
C2B C8B 1.555(5)
C2B H2B1 1.0000
C3B H3B1 0.9900
C3B H3B2 0.9900
C4B H4B1 0.9900
C4B H4B2 0.9900
C5B C6B 1.476(5)
C5B H5B1 0.9900
C5B H5B2 0.9900
C6B C7B 1.184(5)
C7B H7B 0.9500
C8B C9B 1.455(5)
C8B H8B1 0.9900
C8B H8B2 0.9900
C9B C10B 1.196(6)
C10B H10B 0.9500

loop_
_geom_torsion_atom_site_label_1
_geom_torsion_atom_site_label_2
_geom_torsion_atom_site_label_3
_geom_torsion_atom_site_label_4
_geom_torsion
C3A C1A C2A C4A 179.4(3)
C5A C1A C2A C4A 55.4(3)
C3A C1A C2A C8A -57.0(3)
C5A C1A C2A C8A 178.9(3)
C5A C1A C3A O1A -59.4(3)
C2A C1A C3A O1A 174.5(2)
C8A C2A C4A O2A 59.5(3)
C1A C2A C4A O2A -174.9(2)
C3A C1A C5A C6A -72.7(3)
C2A C1A C5A C6A 52.1(3)
C1A C5A C6A C7A 32(16)
C4A C2A C8A C9A 71.9(3)
C1A C2A C8A C9A -52.2(3)
C2A C8A C9A C10A 73(50)
C3B C1B C2B C4B -179.8(3)
C5B C1B C2B C4B -56.4(3)
C3B C1B C2B C8B 57.3(3)
C5B C1B C2B C8B -179.2(3)
C2B C1B C3B O1B -175.2(2)
C5B C1B C3B O1B 59.3(4)
C1B C2B C4B O2B 175.7(2)
C8B C2B C4B O2B -59.8(3)
C3B C1B C5B C6B 72.9(4)
C2B C1B C5B C6B -52.1(3)
C1B C5B C6B C7B -6(21)
C4B C2B C8B C9B -71.5(4)
C1B C2B C8B C9B 52.5(3)
C2B C8B C9B C10B -79(41)
